data_1549695
loop_
_publ_author_name
'Umetani, Masataka'
'Tanaka, Takayuki'
'Osuka, Atsuhiro'

_publ_section_title
;
 Conjugated double helices via self-dimerization of
 \a,\a&#x2019;-Dianilinotripyrrins
;
_journal_name_full 'Chemical Science'
_journal_paper_doi 10.1039/C8SC02739K
_journal_year 2018
_chemical_formula_moiety 'C44 H41 N5'
_chemical_formula_sum 'C44 H41 N5'
_chemical_formula_weight 639.82
_chemical_name_common 1,14-bis(mesitylanilino)-5,10-diphenyltripyrrin
_chemical_name_systematic 1,14-bis(mesitylanilino)-5,10-diphenyltripyrrin
_space_group_crystal_system triclinic
_space_group_IT_number 2
_space_group_name_Hall '-P 1'
_space_group_name_H-M_alt 'P -1'
_symmetry_space_group_name_Hall '-P 1'
_symmetry_space_group_name_H-M 'P -1'
_atom_sites_solution_hydrogens geom
_audit_creation_method SHELXL-2014/7
_audit_update_record
;
2018-06-18 deposited with the CCDC.
2018-07-17 downloaded from the CCDC.
;
_cell_angle_alpha 99.304(18)
_cell_angle_beta 104.311(8)
_cell_angle_gamma 115.26(3)
_cell_formula_units_Z 2
_cell_length_a 12.176(10)
_cell_length_b 12.713(14)
_cell_length_c 13.640(9)
_cell_measurement_reflns_used 1099
_cell_measurement_temperature 93(2)
_cell_measurement_theta_max 68.1
_cell_measurement_theta_min 30.3
_cell_volume 1762(3)
_computing_structure_refinement 'SHELXL-2014/7 (Sheldrick, 2014)'
_diffrn_ambient_temperature 93(2)
_diffrn_detector_area_resol_mean 5.8140
_diffrn_measured_fraction_theta_full 0.962
_diffrn_measured_fraction_theta_max 0.960
_diffrn_measurement_device_type 'Rigaku XtaLAB P200'
_diffrn_measurement_method \w
_diffrn_radiation_type CuK\a
_diffrn_radiation_wavelength 1.54187
_diffrn_reflns_av_R_equivalents 0.0421
_diffrn_reflns_av_unetI/netI 0.0365
_diffrn_reflns_Laue_measured_fraction_full 0.962
_diffrn_reflns_Laue_measured_fraction_max 0.960
_diffrn_reflns_limit_h_max 12
_diffrn_reflns_limit_h_min -14
_diffrn_reflns_limit_k_max 15
_diffrn_reflns_limit_k_min -13
_diffrn_reflns_limit_l_max 16
_diffrn_reflns_limit_l_min -16
_diffrn_reflns_number 23073
_diffrn_reflns_point_group_measured_fraction_full 0.962
_diffrn_reflns_point_group_measured_fraction_max 0.960
_diffrn_reflns_theta_full 67.687
_diffrn_reflns_theta_max 68.260
_diffrn_reflns_theta_min 6.692
_exptl_absorpt_coefficient_mu 0.550
_exptl_absorpt_correction_T_max 1.000
_exptl_absorpt_correction_T_min 0.735
_exptl_absorpt_correction_type multi-scan
_exptl_absorpt_process_details 'REQAB (Rigaku, 1998)'
_exptl_crystal_colour Purple
_exptl_crystal_density_diffrn 1.206
_exptl_crystal_description Prism
_exptl_crystal_F_000 680
_exptl_crystal_recrystallization_method 'Vapour deposition'
_exptl_crystal_size_max 0.110
_exptl_crystal_size_mid 0.040
_exptl_crystal_size_min 0.020
_refine_diff_density_max 0.311
_refine_diff_density_min -0.361
_refine_diff_density_rms 0.043
_refine_ls_extinction_method none
_refine_ls_goodness_of_fit_ref 1.004
_refine_ls_hydrogen_treatment constr
_refine_ls_matrix_type full
_refine_ls_number_parameters 448
_refine_ls_number_reflns 6198
_refine_ls_number_restraints 0
_refine_ls_restrained_S_all 1.004
_refine_ls_R_factor_all 0.0616
_refine_ls_R_factor_gt 0.0408
_refine_ls_shift/su_max 0.001
_refine_ls_shift/su_mean 0.000
_refine_ls_structure_factor_coef Fsqd
_refine_ls_weighting_details 'w=1/[\s^2^(Fo^2^)+(0.0685P)^2^+0.1763P] where P=(Fo^2^+2Fc^2^)/3'
_refine_ls_weighting_scheme calc
_refine_ls_wR_factor_gt 0.1020
_refine_ls_wR_factor_ref 0.1113
_reflns_Friedel_coverage 0.000
_reflns_number_gt 4638
_reflns_number_total 6198
_reflns_threshold_expression 'I > 2\s(I)'
_cod_data_source_file c8sc02739k2.cif
_cod_data_source_block 161228um
_cod_database_code 1549695
_shelx_shelxl_version_number 2014/7
_shelx_space_group_comment
;
The symmetry employed for this shelxl refinement is uniquely defined
by the following loop, which should always be used as a source of
symmetry information in preference to the above space-group names.
They are only intended as comments.
;
_shelx_estimated_absorpt_t_min 0.942
_shelx_estimated_absorpt_t_max 0.989

loop_
_space_group_symop_operation_xyz
'x, y, z'
'-x, -y, -z'

loop_
_atom_site_label
_atom_site_type_symbol
_atom_site_fract_x
_atom_site_fract_y
_atom_site_fract_z
_atom_site_U_iso_or_equiv
_atom_site_adp_type
_atom_site_occupancy
_atom_site_site_symmetry_order
_atom_site_calc_flag
_atom_site_refinement_flags_posn
_atom_site_refinement_flags_adp
N1 N 0.76292(13) 0.56592(12) 0.27189(10) 0.0214(3) Uani 1 1 d . .
N2 N 0.72394(12) 0.63304(12) 0.42281(9) 0.0182(3) Uani 1 1 d . .
H1 H 0.6807 0.5603 0.4294 0.022 Uiso 1 1 calc R U
N3 N 0.66927(13) 0.54943(12) 0.59566(10) 0.0193(3) Uani 1 1 d . .
H2 H 0.6950 0.5300 0.5440 0.023 Uiso 1 1 calc R U
N5 N 0.75888(13) 0.33697(12) 0.34626(10) 0.0211(3) Uani 1 1 d . .
H3 H 0.7742 0.4089 0.3388 0.025 Uiso 1 1 calc R U
C1 C 0.77567(15) 0.65401(14) 0.34381(12) 0.0188(3) Uani 1 1 d . .
C2 C 0.84070(16) 0.78655(15) 0.36533(12) 0.0221(4) Uani 1 1 d . .
H4 H 0.8879 0.8298 0.3258 0.027 Uiso 1 1 calc R U
C3 C 0.82269(15) 0.83691(15) 0.45002(12) 0.0212(4) Uani 1 1 d . .
H5 H 0.8534 0.9217 0.4788 0.025 Uiso 1 1 calc R U
C4 C 0.74905(15) 0.74218(14) 0.49104(12) 0.0184(3) Uani 1 1 d . .
C5 C 0.71896(14) 0.75487(14) 0.58080(12) 0.0179(3) Uani 1 1 d . .
C6 C 0.66823(15) 0.65644(14) 0.62605(12) 0.0185(3) Uani 1 1 d . .
C7 C 0.62005(15) 0.65069(15) 0.70943(12) 0.0212(4) Uani 1 1 d . .
H6 H 0.6081 0.7123 0.7472 0.025 Uiso 1 1 calc R U
C8 C 0.59271(16) 0.53865(15) 0.72732(12) 0.0216(4) Uani 1 1 d . .
H7 H 0.5582 0.5101 0.7789 0.026 Uiso 1 1 calc R U
C9 C 0.62511(15) 0.47605(14) 0.65595(12) 0.0191(3) Uani 1 1 d . .
C10 C 0.62109(15) 0.35942(14) 0.64013(12) 0.0190(3) Uani 1 1 d . .
C11 C 0.65643(15) 0.31463(14) 0.56206(11) 0.0193(3) Uani 1 1 d . .
C12 C 0.66560(15) 0.20346(14) 0.54152(12) 0.0206(4) Uani 1 1 d . .
H8 H 0.6464 0.1455 0.5795 0.025 Uiso 1 1 calc R U
C13 C 0.70629(15) 0.19807(14) 0.45870(12) 0.0207(4) Uani 1 1 d . .
H9 H 0.7219 0.1362 0.4268 0.025 Uiso 1 1 calc R U
C14 C 0.72153(15) 0.30700(14) 0.42780(12) 0.0191(3) Uani 1 1 d . .
C15 C 0.74276(15) 0.87580(14) 0.64203(11) 0.0187(3) Uani 1 1 d . .
C16 C 0.86811(16) 0.97510(15) 0.69482(12) 0.0221(4) Uani 1 1 d . .
H10 H 0.9406 0.9680 0.6878 0.027 Uiso 1 1 calc R U
C17 C 0.88787(17) 1.08385(15) 0.75728(13) 0.0251(4) Uani 1 1 d . .
H11 H 0.9734 1.1506 0.7924 0.030 Uiso 1 1 calc R U
C18 C 0.78309(17) 1.09510(15) 0.76841(13) 0.0256(4) Uani 1 1 d . .
H12 H 0.7966 1.1691 0.8118 0.031 Uiso 1 1 calc R U
C19 C 0.65832(17) 0.99792(15) 0.71592(13) 0.0239(4) Uani 1 1 d . .
H13 H 0.5862 1.0057 0.7231 0.029 Uiso 1 1 calc R U
C20 C 0.63821(16) 0.88953(15) 0.65307(12) 0.0207(4) Uani 1 1 d . .
H14 H 0.5522 0.8237 0.6171 0.025 Uiso 1 1 calc R U
N4 N 0.69318(12) 0.37541(12) 0.48869(10) 0.0194(3) Uani 1 1 d . .
C21 C 0.57899(15) 0.28899(14) 0.71349(12) 0.0189(3) Uani 1 1 d . .
C22 C 0.65129(16) 0.33736(15) 0.82254(12) 0.0232(4) Uani 1 1 d . .
H15 H 0.7269 0.4154 0.8496 0.028 Uiso 1 1 calc R U
C23 C 0.61330(17) 0.27205(16) 0.89131(13) 0.0272(4) Uani 1 1 d . .
H16 H 0.6640 0.3044 0.9650 0.033 Uiso 1 1 calc R U
C24 C 0.50140(18) 0.15973(16) 0.85249(13) 0.0261(4) Uani 1 1 d . .
H17 H 0.4747 0.1155 0.8998 0.031 Uiso 1 1 calc R U
C25 C 0.42817(17) 0.11158(15) 0.74501(13) 0.0244(4) Uani 1 1 d . .
H18 H 0.3509 0.0348 0.7188 0.029 Uiso 1 1 calc R U
C26 C 0.46743(16) 0.17524(15) 0.67555(12) 0.0209(4) Uani 1 1 d . .
H19 H 0.4179 0.1410 0.6017 0.025 Uiso 1 1 calc R U
C27 C 0.81107(15) 0.59493(14) 0.18867(12) 0.0205(4) Uani 1 1 d . .
C28 C 0.74533(16) 0.62612(15) 0.10836(12) 0.0231(4) Uani 1 1 d . .
C29 C 0.79183(17) 0.64810(15) 0.02595(12) 0.0253(4) Uani 1 1 d . .
H20 H 0.7484 0.6706 -0.0278 0.030 Uiso 1 1 calc R U
C30 C 0.89945(17) 0.63829(15) 0.01957(13) 0.0258(4) Uani 1 1 d . .
C31 C 0.96067(16) 0.60496(14) 0.09864(13) 0.0249(4) Uani 1 1 d . .
H21 H 1.0329 0.5957 0.0945 0.030 Uiso 1 1 calc R U
C32 C 0.91997(16) 0.58447(14) 0.18445(12) 0.0225(4) Uani 1 1 d . .
C33 C 0.62663(18) 0.63493(18) 0.10934(14) 0.0310(4) Uani 1 1 d . .
H22 H 0.5924 0.6537 0.0455 0.047 Uiso 1 1 calc R U
H23 H 0.6494 0.6999 0.1727 0.047 Uiso 1 1 calc R U
H24 H 0.5605 0.5570 0.1104 0.047 Uiso 1 1 calc R U
C34 C 0.94947(19) 0.66677(17) -0.06913(14) 0.0352(5) Uani 1 1 d . .
H25 H 0.8761 0.6305 -0.1365 0.053 Uiso 1 1 calc R U
H26 H 1.0074 0.6328 -0.0738 0.053 Uiso 1 1 calc R U
H27 H 0.9974 0.7555 -0.0546 0.053 Uiso 1 1 calc R U
C35 C 0.99477(17) 0.55567(17) 0.27125(14) 0.0299(4) Uani 1 1 d . .
H28 H 0.9463 0.4687 0.2641 0.045 Uiso 1 1 calc R U
H29 H 1.0072 0.6046 0.3405 0.045 Uiso 1 1 calc R U
H30 H 1.0796 0.5750 0.2657 0.045 Uiso 1 1 calc R U
C36 C 0.77444(15) 0.25660(14) 0.27181(12) 0.0187(3) Uani 1 1 d . .
C37 C 0.67947(15) 0.19604(15) 0.16969(12) 0.0198(3) Uani 1 1 d . .
C38 C 0.69517(16) 0.11805(15) 0.09739(12) 0.0224(4) Uani 1 1 d . .
H31 H 0.6324 0.0780 0.0275 0.027 Uiso 1 1 calc R U
C39 C 0.80027(17) 0.09685(15) 0.12433(13) 0.0246(4) Uani 1 1 d . .
C40 C 0.89349(17) 0.16015(16) 0.22579(13) 0.0260(4) Uani 1 1 d . .
H32 H 0.9664 0.1476 0.2449 0.031 Uiso 1 1 calc R U
C41 C 0.88362(16) 0.24143(15) 0.30049(12) 0.0226(4) Uani 1 1 d . .
C42 C 0.56326(17) 0.21526(17) 0.14236(13) 0.0271(4) Uani 1 1 d . .
H33 H 0.5042 0.1636 0.0699 0.041 Uiso 1 1 calc R U
H34 H 0.5918 0.3012 0.1470 0.041 Uiso 1 1 calc R U
H35 H 0.5181 0.1935 0.1923 0.041 Uiso 1 1 calc R U
C43 C 0.8120(2) 0.00729(18) 0.04600(15) 0.0360(5) Uani 1 1 d . .
H36 H 0.7588 -0.0758 0.0470 0.054 Uiso 1 1 calc R U
H37 H 0.9030 0.0264 0.0656 0.054 Uiso 1 1 calc R U
H38 H 0.7819 0.0131 -0.0255 0.054 Uiso 1 1 calc R U
C44 C 0.98941(17) 0.31200(18) 0.40808(14) 0.0318(4) Uani 1 1 d . .
H39 H 0.9601 0.2769 0.4617 0.048 Uiso 1 1 calc R U
H40 H 1.0095 0.3976 0.4256 0.048 Uiso 1 1 calc R U
H41 H 1.0674 0.3074 0.4069 0.048 Uiso 1 1 calc R U

loop_
_atom_site_aniso_label
_atom_site_aniso_U_11
_atom_site_aniso_U_22
_atom_site_aniso_U_33
_atom_site_aniso_U_23
_atom_site_aniso_U_13
_atom_site_aniso_U_12
N1 0.0227(7) 0.0228(7) 0.0187(6) 0.0044(6) 0.0103(6) 0.0100(6)
N2 0.0205(7) 0.0161(6) 0.0171(6) 0.0051(5) 0.0093(5) 0.0068(5)
N3 0.0224(7) 0.0196(7) 0.0177(6) 0.0066(5) 0.0113(5) 0.0092(6)
N5 0.0265(7) 0.0199(7) 0.0193(6) 0.0063(5) 0.0119(6) 0.0111(6)
C1 0.0174(7) 0.0223(8) 0.0160(7) 0.0055(6) 0.0058(6) 0.0094(7)
C2 0.0220(8) 0.0238(9) 0.0205(8) 0.0089(7) 0.0113(7) 0.0083(7)
C3 0.0225(8) 0.0188(8) 0.0215(8) 0.0058(6) 0.0091(7) 0.0088(7)
C4 0.0176(8) 0.0179(8) 0.0190(7) 0.0055(6) 0.0061(6) 0.0082(7)
C5 0.0156(7) 0.0200(8) 0.0178(7) 0.0056(6) 0.0064(6) 0.0082(6)
C6 0.0177(8) 0.0179(8) 0.0183(7) 0.0033(6) 0.0060(6) 0.0083(6)
C7 0.0252(8) 0.0219(8) 0.0201(7) 0.0053(6) 0.0119(7) 0.0128(7)
C8 0.0240(8) 0.0232(8) 0.0185(7) 0.0073(6) 0.0114(7) 0.0100(7)
C9 0.0182(8) 0.0185(8) 0.0177(7) 0.0055(6) 0.0071(6) 0.0061(6)
C10 0.0176(8) 0.0194(8) 0.0169(7) 0.0052(6) 0.0050(6) 0.0071(6)
C11 0.0176(8) 0.0197(8) 0.0157(7) 0.0041(6) 0.0049(6) 0.0059(6)
C12 0.0203(8) 0.0192(8) 0.0192(7) 0.0063(6) 0.0057(6) 0.0074(7)
C13 0.0232(8) 0.0191(8) 0.0198(8) 0.0032(6) 0.0074(6) 0.0115(7)
C14 0.0163(7) 0.0207(8) 0.0161(7) 0.0028(6) 0.0047(6) 0.0071(6)
C15 0.0232(8) 0.0203(8) 0.0148(7) 0.0071(6) 0.0093(6) 0.0106(7)
C16 0.0223(8) 0.0212(8) 0.0245(8) 0.0075(7) 0.0111(7) 0.0103(7)
C17 0.0249(9) 0.0189(8) 0.0267(8) 0.0039(7) 0.0107(7) 0.0070(7)
C18 0.0362(10) 0.0197(8) 0.0239(8) 0.0042(7) 0.0143(7) 0.0152(8)
C19 0.0289(9) 0.0279(9) 0.0250(8) 0.0101(7) 0.0146(7) 0.0191(8)
C20 0.0213(8) 0.0227(8) 0.0199(7) 0.0081(6) 0.0083(6) 0.0112(7)
N4 0.0214(7) 0.0201(7) 0.0172(6) 0.0061(5) 0.0086(5) 0.0093(6)
C21 0.0222(8) 0.0196(8) 0.0202(7) 0.0063(6) 0.0112(6) 0.0126(7)
C22 0.0241(8) 0.0228(9) 0.0211(8) 0.0057(7) 0.0090(7) 0.0100(7)
C23 0.0344(10) 0.0313(10) 0.0193(8) 0.0097(7) 0.0105(7) 0.0177(8)
C24 0.0385(10) 0.0259(9) 0.0254(8) 0.0144(7) 0.0207(8) 0.0180(8)
C25 0.0279(9) 0.0183(8) 0.0298(9) 0.0077(7) 0.0153(7) 0.0107(7)
C26 0.0239(8) 0.0215(8) 0.0195(8) 0.0051(6) 0.0100(7) 0.0122(7)
C27 0.0225(8) 0.0165(8) 0.0183(7) 0.0014(6) 0.0101(6) 0.0057(6)
C28 0.0257(8) 0.0203(8) 0.0201(8) 0.0019(6) 0.0102(7) 0.0089(7)
C29 0.0301(9) 0.0225(9) 0.0178(8) 0.0038(7) 0.0078(7) 0.0094(7)
C30 0.0287(9) 0.0181(8) 0.0219(8) 0.0003(6) 0.0130(7) 0.0039(7)
C31 0.0235(8) 0.0185(8) 0.0272(9) -0.0001(7) 0.0136(7) 0.0055(7)
C32 0.0230(8) 0.0155(8) 0.0236(8) 0.0001(6) 0.0109(7) 0.0055(7)
C33 0.0320(10) 0.0411(11) 0.0236(8) 0.0096(8) 0.0114(8) 0.0201(9)
C34 0.0396(11) 0.0305(10) 0.0309(9) 0.0064(8) 0.0223(9) 0.0089(9)
C35 0.0274(9) 0.0328(10) 0.0312(9) 0.0091(8) 0.0141(8) 0.0143(8)
C36 0.0226(8) 0.0179(8) 0.0182(7) 0.0072(6) 0.0119(6) 0.0091(7)
C37 0.0204(8) 0.0214(8) 0.0196(7) 0.0087(6) 0.0108(6) 0.0090(7)
C38 0.0254(9) 0.0217(8) 0.0177(7) 0.0053(6) 0.0101(7) 0.0084(7)
C39 0.0312(9) 0.0227(9) 0.0268(8) 0.0110(7) 0.0189(7) 0.0133(7)
C40 0.0267(9) 0.0296(9) 0.0321(9) 0.0145(8) 0.0164(7) 0.0176(8)
C41 0.0236(8) 0.0245(9) 0.0224(8) 0.0094(7) 0.0110(7) 0.0117(7)
C42 0.0270(9) 0.0333(10) 0.0209(8) 0.0059(7) 0.0091(7) 0.0150(8)
C43 0.0445(11) 0.0330(10) 0.0378(10) 0.0075(8) 0.0224(9) 0.0220(9)
C44 0.0263(9) 0.0396(11) 0.0289(9) 0.0091(8) 0.0067(8) 0.0176(8)

loop_
_atom_type_symbol
_atom_type_description
_atom_type_scat_dispersion_real
_atom_type_scat_dispersion_imag
_atom_type_scat_source
C C 0.0181 0.0091 'International Tables Vol C Tables 4.2.6.8 and 6.1.1.4'
H H 0.0000 0.0000 'International Tables Vol C Tables 4.2.6.8 and 6.1.1.4'
N N 0.0311 0.0180 'International Tables Vol C Tables 4.2.6.8 and 6.1.1.4'

loop_
_geom_angle_atom_site_label_1
_geom_angle_atom_site_label_2
_geom_angle_atom_site_label_3
_geom_angle
C1 N1 C27 117.98(14)
C1 N2 C4 111.47(13)
C1 N2 H1 124.3
C4 N2 H1 124.3
C6 N3 C9 111.21(14)
C6 N3 H2 124.4
C9 N3 H2 124.4
C14 N5 C36 122.59(14)
C14 N5 H3 118.7
C36 N5 H3 118.7
N1 C1 N2 121.73(15)
N1 C1 C2 132.94(15)
N2 C1 C2 105.33(13)
C3 C2 C1 108.75(14)
C3 C2 H4 125.6
C1 C2 H4 125.6
C2 C3 C4 109.72(16)
C2 C3 H5 125.1
C4 C3 H5 125.1
C5 C4 N2 126.52(14)
C5 C4 C3 128.59(15)
N2 C4 C3 104.70(15)
C4 C5 C6 123.73(16)
C4 C5 C15 120.85(14)
C6 C5 C15 115.37(15)
N3 C6 C7 106.37(14)
N3 C6 C5 122.87(15)
C7 C6 C5 130.60(16)
C8 C7 C6 107.98(15)
C8 C7 H6 126.0
C6 C7 H6 126.0
C7 C8 C9 107.80(15)
C7 C8 H7 126.1
C9 C8 H7 126.1
N3 C9 C8 106.64(16)
N3 C9 C10 121.07(15)
C8 C9 C10 132.28(14)
C11 C10 C9 122.01(14)
C11 C10 C21 120.59(16)
C9 C10 C21 117.39(14)
C10 C11 N4 122.99(16)
C10 C11 C12 128.02(14)
N4 C11 C12 108.98(14)
C13 C12 C11 107.12(14)
C13 C12 H8 126.4
C11 C12 H8 126.4
C12 C13 C14 105.87(15)
C12 C13 H9 127.1
C14 C13 H9 127.1
N4 C14 N5 122.11(16)
N4 C14 C13 112.14(14)
N5 C14 C13 125.75(15)
C20 C15 C16 118.19(17)
C20 C15 C5 119.60(14)
C16 C15 C5 122.09(16)
C17 C16 C15 120.84(17)
C17 C16 H10 119.6
C15 C16 H10 119.6
C18 C17 C16 120.10(16)
C18 C17 H11 119.9
C16 C17 H11 119.9
C17 C18 C19 119.72(17)
C17 C18 H12 120.1
C19 C18 H12 120.1
C20 C19 C18 120.33(17)
C20 C19 H13 119.8
C18 C19 H13 119.8
C19 C20 C15 120.81(15)
C19 C20 H14 119.6
C15 C20 H14 119.6
C14 N4 C11 105.89(15)
C26 C21 C22 118.96(14)
C26 C21 C10 120.99(14)
C22 C21 C10 120.05(15)
C23 C22 C21 120.44(16)
C23 C22 H15 119.8
C21 C22 H15 119.8
C24 C23 C22 119.87(16)
C24 C23 H16 120.1
C22 C23 H16 120.1
C23 C24 C25 120.24(15)
C23 C24 H17 119.9
C25 C24 H17 119.9
C24 C25 C26 120.10(16)
C24 C25 H18 120.0
C26 C25 H18 120.0
C25 C26 C21 120.37(15)
C25 C26 H19 119.8
C21 C26 H19 119.8
C32 C27 C28 120.27(15)
C32 C27 N1 119.17(15)
C28 C27 N1 120.45(16)
C29 C28 C27 118.70(17)
C29 C28 C33 119.84(16)
C27 C28 C33 121.45(15)
C30 C29 C28 122.33(16)
C30 C29 H20 118.8
C28 C29 H20 118.8
C31 C30 C29 117.70(15)
C31 C30 C34 121.54(18)
C29 C30 C34 120.74(17)
C30 C31 C32 122.40(17)
C30 C31 H21 118.8
C32 C31 H21 118.8
C31 C32 C27 118.58(16)
C31 C32 C35 120.10(17)
C27 C32 C35 121.29(15)
C28 C33 H22 109.5
C28 C33 H23 109.5
H22 C33 H23 109.5
C28 C33 H24 109.5
H22 C33 H24 109.5
H23 C33 H24 109.5
C30 C34 H25 109.5
C30 C34 H26 109.5
H25 C34 H26 109.5
C30 C34 H27 109.5
H25 C34 H27 109.5
H26 C34 H27 109.5
C32 C35 H28 109.5
C32 C35 H29 109.5
H28 C35 H29 109.5
C32 C35 H30 109.5
H28 C35 H30 109.5
H29 C35 H30 109.5
C41 C36 C37 121.35(16)
C41 C36 N5 120.02(14)
C37 C36 N5 118.62(15)
C38 C37 C36 118.41(16)
C38 C37 C42 122.12(15)
C36 C37 C42 119.46(15)
C37 C38 C39 121.93(15)
C37 C38 H31 119.0
C39 C38 H31 119.0
C40 C39 C38 117.92(16)
C40 C39 C43 121.12(17)
C38 C39 C43 120.96(16)
C39 C40 C41 122.31(17)
C39 C40 H32 118.8
C41 C40 H32 118.8
C36 C41 C40 118.01(15)
C36 C41 C44 121.34(16)
C40 C41 C44 120.64(17)
C37 C42 H33 109.5
C37 C42 H34 109.5
H33 C42 H34 109.5
C37 C42 H35 109.5
H33 C42 H35 109.5
H34 C42 H35 109.5
C39 C43 H36 109.5
C39 C43 H37 109.5
H36 C43 H37 109.5
C39 C43 H38 109.5
H36 C43 H38 109.5
H37 C43 H38 109.5
C41 C44 H39 109.5
C41 C44 H40 109.5
H39 C44 H40 109.5
C41 C44 H41 109.5
H39 C44 H41 109.5
H40 C44 H41 109.5

loop_
_geom_bond_atom_site_label_1
_geom_bond_atom_site_label_2
_geom_bond_distance
N1 C1 1.289(2)
N1 C27 1.431(2)
N2 C1 1.384(2)
N2 C4 1.402(2)
N2 H1 0.8800
N3 C6 1.363(3)
N3 C9 1.369(2)
N3 H2 0.8800
N5 C14 1.352(2)
N5 C36 1.427(2)
N5 H3 0.8800
C1 C2 1.462(3)
C2 C3 1.341(2)
C2 H4 0.9500
C3 C4 1.453(2)
C3 H5 0.9500
C4 C5 1.367(2)
C5 C6 1.452(2)
C5 C15 1.493(3)
C6 C7 1.401(2)
C7 C8 1.395(3)
C7 H6 0.9500
C8 C9 1.394(2)
C8 H7 0.9500
C9 C10 1.441(3)
C10 C11 1.372(2)
C10 C21 1.489(2)
C11 N4 1.405(2)
C11 C12 1.453(3)
C12 C13 1.344(2)
C12 H8 0.9500
C13 C14 1.462(3)
C13 H9 0.9500
C14 N4 1.315(2)
C15 C20 1.396(3)
C15 C16 1.400(2)
C16 C17 1.389(3)
C16 H10 0.9500
C17 C18 1.384(3)
C17 H11 0.9500
C18 C19 1.386(3)
C18 H12 0.9500
C19 C20 1.386(3)
C19 H13 0.9500
C20 H14 0.9500
C21 C26 1.392(3)
C21 C22 1.400(2)
C22 C23 1.386(2)
C22 H15 0.9500
C23 C24 1.384(3)
C23 H16 0.9500
C24 C25 1.385(3)
C24 H17 0.9500
C25 C26 1.387(2)
C25 H18 0.9500
C26 H19 0.9500
C27 C32 1.402(3)
C27 C28 1.406(3)
C28 C29 1.394(2)
C28 C33 1.500(3)
C29 C30 1.390(3)
C29 H20 0.9500
C30 C31 1.385(3)
C30 C34 1.511(2)
C31 C32 1.399(2)
C31 H21 0.9500
C32 C35 1.502(3)
C33 H22 0.9800
C33 H23 0.9800
C33 H24 0.9800
C34 H25 0.9800
C34 H26 0.9800
C34 H27 0.9800
C35 H28 0.9800
C35 H29 0.9800
C35 H30 0.9800
C36 C41 1.394(3)
C36 C37 1.403(2)
C37 C38 1.390(3)
C37 C42 1.505(3)
C38 C39 1.393(3)
C38 H31 0.9500
C39 C40 1.391(3)
C39 C43 1.510(3)
C40 C41 1.395(3)
C40 H32 0.9500
C41 C44 1.507(3)
C42 H33 0.9800
C42 H34 0.9800
C42 H35 0.9800
C43 H36 0.9800
C43 H37 0.9800
C43 H38 0.9800
C44 H39 0.9800
C44 H40 0.9800
C44 H41 0.9800

loop_
_geom_hbond_atom_site_label_D
_geom_hbond_atom_site_label_H
_geom_hbond_atom_site_label_A
_geom_hbond_distance_DH
_geom_hbond_distance_HA
_geom_hbond_distance_DA
_geom_hbond_angle_DHA
N2 H1 N3 0.88 2.33 2.848(2) 117.9
N2 H1 N4 0.88 2.66 3.427(4) 146.7
N3 H2 N2 0.88 2.27 2.848(2) 122.9
N3 H2 N4 0.88 1.98 2.612(3) 128.0
N5 H3 N1 0.88 2.37 3.219(4) 163.1

loop_
_geom_torsion_atom_site_label_1
_geom_torsion_atom_site_label_2
_geom_torsion_atom_site_label_3
_geom_torsion_atom_site_label_4
_geom_torsion
C27 N1 C1 N2 175.45(14)
C27 N1 C1 C2 -5.6(3)
C4 N2 C1 N1 -179.45(14)
C4 N2 C1 C2 1.32(17)
N1 C1 C2 C3 179.01(17)
N2 C1 C2 C3 -1.90(18)
C1 C2 C3 C4 1.75(19)
C1 N2 C4 C5 -175.56(15)
C1 N2 C4 C3 -0.33(17)
C2 C3 C4 C5 174.18(17)
C2 C3 C4 N2 -0.92(18)
N2 C4 C5 C6 7.3(3)
C3 C4 C5 C6 -166.81(16)
N2 C4 C5 C15 -175.51(15)
C3 C4 C5 C15 10.4(3)
C9 N3 C6 C7 -0.46(17)
C9 N3 C6 C5 175.36(13)
C4 C5 C6 N3 13.0(2)
C15 C5 C6 N3 -164.30(14)
C4 C5 C6 C7 -172.24(17)
C15 C5 C6 C7 10.4(2)
N3 C6 C7 C8 -0.08(17)
C5 C6 C7 C8 -175.46(16)
C6 C7 C8 C9 0.57(18)
C6 N3 C9 C8 0.81(17)
C6 N3 C9 C10 -178.20(14)
C7 C8 C9 N3 -0.83(18)
C7 C8 C9 C10 178.02(16)
N3 C9 C10 C11 -2.4(2)
C8 C9 C10 C11 178.85(17)
N3 C9 C10 C21 176.49(13)
C8 C9 C10 C21 -2.2(2)
C9 C10 C11 N4 -3.1(2)
C21 C10 C11 N4 178.03(13)
C9 C10 C11 C12 175.49(15)
C21 C10 C11 C12 -3.4(2)
C10 C11 C12 C13 -178.78(15)
N4 C11 C12 C13 -0.05(17)
C11 C12 C13 C14 -0.31(17)
C36 N5 C14 N4 -172.10(14)
C36 N5 C14 C13 7.2(2)
C12 C13 C14 N4 0.62(18)
C12 C13 C14 N5 -178.78(15)
C4 C5 C15 C20 118.10(17)
C6 C5 C15 C20 -64.47(19)
C4 C5 C15 C16 -65.9(2)
C6 C5 C15 C16 111.54(17)
C20 C15 C16 C17 0.6(2)
C5 C15 C16 C17 -175.44(14)
C15 C16 C17 C18 0.2(2)
C16 C17 C18 C19 -0.8(2)
C17 C18 C19 C20 0.4(2)
C18 C19 C20 C15 0.5(2)
C16 C15 C20 C19 -1.0(2)
C5 C15 C20 C19 175.19(14)
N5 C14 N4 C11 178.78(14)
C13 C14 N4 C11 -0.63(17)
C10 C11 N4 C14 179.23(14)
C12 C11 N4 C14 0.43(16)
C11 C10 C21 C26 -63.6(2)
C9 C10 C21 C26 117.47(18)
C11 C10 C21 C22 116.93(19)
C9 C10 C21 C22 -62.0(2)
C26 C21 C22 C23 1.0(3)
C10 C21 C22 C23 -179.55(16)
C21 C22 C23 C24 -1.7(3)
C22 C23 C24 C25 0.9(3)
C23 C24 C25 C26 0.7(3)
C24 C25 C26 C21 -1.4(3)
C22 C21 C26 C25 0.6(3)
C10 C21 C26 C25 -178.91(16)
C1 N1 C27 C32 110.99(18)
C1 N1 C27 C28 -73.0(2)
C32 C27 C28 C29 -1.0(2)
N1 C27 C28 C29 -176.98(14)
C32 C27 C28 C33 178.46(15)
N1 C27 C28 C33 2.5(2)
C27 C28 C29 C30 1.1(2)
C33 C28 C29 C30 -178.37(16)
C28 C29 C30 C31 0.2(2)
C28 C29 C30 C34 -178.03(15)
C29 C30 C31 C32 -1.7(2)
C34 C30 C31 C32 176.56(15)
C30 C31 C32 C27 1.8(2)
C30 C31 C32 C35 -176.42(15)
C28 C27 C32 C31 -0.4(2)
N1 C27 C32 C31 175.66(14)
C28 C27 C32 C35 177.78(15)
N1 C27 C32 C35 -6.2(2)
C14 N5 C36 C41 -76.2(2)
C14 N5 C36 C37 105.05(18)
C41 C36 C37 C38 1.2(2)
N5 C36 C37 C38 179.87(13)
C41 C36 C37 C42 -179.99(14)
N5 C36 C37 C42 -1.3(2)
C36 C37 C38 C39 1.4(2)
C42 C37 C38 C39 -177.44(14)
C37 C38 C39 C40 -2.4(2)
C37 C38 C39 C43 177.16(14)
C38 C39 C40 C41 1.0(2)
C43 C39 C40 C41 -178.60(15)
C37 C36 C41 C40 -2.5(2)
N5 C36 C41 C40 178.80(13)
C37 C36 C41 C44 176.44(15)
N5 C36 C41 C44 -2.3(2)
C39 C40 C41 C36 1.4(2)
C39 C40 C41 C44 -177.54(15)
